data_4110018
loop_
_publ_author_name
'Ryo Shintani'
'Masataka Murakami'
'Tamio Hayashi'

_publ_section_title
;
 \g-Methylidene-\d-valerolactones as a Coupling Partner for Cycloaddition:
 Palladium-Catalyzed [4 + 3] Cycloaddition with Nitrones
;
_journal_name_full 'Journal of the American Chemical Society'
_journal_page_first 12356
_journal_page_last 12357
_journal_paper_doi 10.1021/ja073997f
_journal_volume 129
_journal_year 2007
_chemical_formula_moiety 'C24 H23 F3 N2 O3 '
_chemical_formula_sum 'C24 H23 F3 N2 O3'
_chemical_formula_weight 444.45
_space_group_IT_number 14
_symmetry_cell_setting monoclinic
_symmetry_Int_Tables_number 14
_symmetry_space_group_name_Hall '-P 2yab'
_symmetry_space_group_name_H-M 'P 1 21/a 1'
_cell_angle_alpha 90.0000
_cell_angle_beta 108.120(14)
_cell_angle_gamma 90.0000
_cell_formula_units_Z 4
_cell_length_a 10.979(4)
_cell_length_b 14.520(6)
_cell_length_c 14.534(6)
_cell_measurement_reflns_used 16283
_cell_measurement_temperature 123.1
_cell_measurement_theta_max 27.5
_cell_measurement_theta_min 3.1
_cell_volume 2202.0(15)
_computing_cell_refinement PROCESS-AUTO
_computing_data_collection PROCESS-AUTO
_computing_data_reduction CrystalStructure
_computing_publication_material 'CrystalStructure 3.8.0'
_computing_structure_refinement CRYSTALS
_computing_structure_solution SIR92
_diffrn_detector_area_resol_mean 10.00
_diffrn_measured_fraction_theta_full 0.992
_diffrn_measured_fraction_theta_max 0.992
_diffrn_measurement_device_type 'Rigaku RAXIS-RAPID'
_diffrn_measurement_method \w
_diffrn_radiation_type 'Mo K\a'
_diffrn_radiation_wavelength 0.71075
_diffrn_reflns_av_R_equivalents 0.053
_diffrn_reflns_limit_h_max 14
_diffrn_reflns_limit_h_min 0
_diffrn_reflns_limit_k_max 18
_diffrn_reflns_limit_k_min 0
_diffrn_reflns_limit_l_max 17
_diffrn_reflns_limit_l_min -18
_diffrn_reflns_number 5010
_diffrn_reflns_theta_full 27.48
_diffrn_reflns_theta_max 27.48
_exptl_absorpt_coefficient_mu 0.106
_exptl_absorpt_correction_type none
_exptl_crystal_colour colorless
_exptl_crystal_density_diffrn 1.341
_exptl_crystal_description prism
_exptl_crystal_F_000 928.00
_exptl_crystal_size_max 0.50
_exptl_crystal_size_mid 0.50
_exptl_crystal_size_min 0.30
_refine_diff_density_max 1.04
_refine_diff_density_min -0.82
_refine_ls_extinction_method none
_refine_ls_goodness_of_fit_ref 1.070
_refine_ls_hydrogen_treatment refall
_refine_ls_number_parameters 312
_refine_ls_number_reflns 4057
_refine_ls_R_factor_gt 0.0680
_refine_ls_shift/su_max 0.0033
_refine_ls_structure_factor_coef F
_refine_ls_weighting_details
;
    Chebychev polynomial with 3 parameters (Carruthers & Watkin, 1979)
    132.5550    173.5960    47.4727
;
_refine_ls_weighting_scheme calc
_refine_ls_wR_factor_ref 0.0829
_reflns_number_gt 4036
_reflns_number_total 5010
_reflns_threshold_expression F^2^>2.0\s(F^2^)
_cod_data_source_file ja073997fsi20070602_120612.cif
_cod_data_source_block '_70516yuki'
_cod_original_formula_sum 'C24 H23 F3 N2 O3 '
_cod_database_code 4110018

loop_
_symmetry_equiv_pos_site_id
_symmetry_equiv_pos_as_xyz
1 +X,+Y,+Z
2 1/2-X,1/2+Y,-Z
3 -X,-Y,-Z
4 1/2+X,1/2-Y,+Z

loop_
_atom_site_label
_atom_site_type_symbol
_atom_site_fract_x
_atom_site_fract_y
_atom_site_fract_z
_atom_site_U_iso_or_equiv
_atom_site_adp_type
_atom_site_occupancy
_atom_site_symmetry_multiplicity
_atom_site_calc_flag
_atom_site_refinement_flags
O(2) O 0.25116(17) -0.33369(12) 0.20511(13) 0.0271(4) Uani 1.00 1 d .
O(3) O 0.4197(2) 0.09953(14) 0.10229(16) 0.0387(5) Uani 1.00 1 d .
O(1) O 0.45279(18) -0.32674(13) 0.19883(14) 0.0327(5) Uani 1.00 1 d .
N(1) N 0.2698(2) -0.04194(14) 0.23061(15) 0.0257(5) Uani 1.00 1 d .
N(2) N 0.3764(2) 0.00230(15) 0.21189(16) 0.0271(5) Uani 1.00 1 d .
C(21) C 0.1980(2) -0.17777(18) -0.10395(18) 0.0275(6) Uani 1.00 1 d .
C(4) C 0.3702(2) -0.19979(17) 0.27254(17) 0.0229(5) Uani 1.00 1 d .
F(1) F 0.2270(3) -0.12998(19) -0.24995(15) 0.0944(9) Uani 1.00 1 d .
C(18) C 0.2453(2) -0.15695(16) 0.09506(17) 0.0229(5) Uani 1.00 1 d .
C(19) C 0.3427(2) -0.14288(18) 0.05286(18) 0.0258(6) Uani 1.00 1 d .
C(7) C 0.1987(2) 0.05331(19) 0.0881(2) 0.0324(6) Uani 1.00 1 d .
C(3) C 0.5091(2) -0.16121(18) 0.29478(19) 0.0268(6) Uani 1.00 1 d .
C(23) C 0.1244(2) -0.18328(17) 0.03504(18) 0.0250(5) Uani 1.00 1 d .
C(2) C 0.5331(2) -0.07199(19) 0.3495(2) 0.0301(6) Uani 1.00 1 d .
C(22) C 0.1002(2) -0.19421(18) -0.06400(18) 0.0273(6) Uani 1.00 1 d .
C(6) C 0.3437(2) 0.05594(18) 0.1311(2) 0.0301(6) Uani 1.00 1 d .
C(10) C 0.3468(2) -0.21726(18) 0.37012(17) 0.0251(5) Uani 1.00 1 d .
C(5) C 0.2612(2) -0.14121(17) 0.20203(17) 0.0220(5) Uani 1.00 1 d .
C(1) C 0.4933(2) 0.01531(19) 0.2927(2) 0.0329(6) Uani 1.00 1 d .
C(11) C 0.2732(2) -0.16044(19) 0.40827(19) 0.0293(6) Uani 1.00 1 d .
C(20) C 0.3194(2) -0.15242(18) -0.04614(19) 0.0266(6) Uani 1.00 1 d .
C(16) C 0.3662(2) -0.29349(17) 0.22217(17) 0.0241(5) Uani 1.00 1 d .
C(8) C 0.1575(2) 0.01222(19) 0.1707(2) 0.0311(6) Uani 1.00 1 d .
F(2) F 0.0550(2) -0.1929(4) -0.25814(17) 0.1715(17) Uani 1.00 1 d .
C(9) C 0.5916(2) -0.0686(2) 0.4440(2) 0.0410(8) Uani 1.00 1 d .
C(17) C 0.2320(3) -0.4179(2) 0.1496(2) 0.0374(7) Uani 1.00 1 d .
C(12) C 0.2643(2) -0.1756(2) 0.5007(2) 0.0348(7) Uani 1.00 1 d .
C(24) C 0.1735(2) -0.1905(2) -0.2102(2) 0.0363(7) Uani 1.00 1 d .
C(15) C 0.4099(2) -0.2915(2) 0.42615(19) 0.0336(7) Uani 1.00 1 d .
C(13) C 0.3278(3) -0.2482(2) 0.5554(2) 0.0402(8) Uani 1.00 1 d .
F(3) F 0.2184(4) -0.26863(18) -0.23054(18) 0.1197(12) Uani 1.00 1 d .
C(14) C 0.4011(3) -0.3065(2) 0.5185(2) 0.0418(8) Uani 1.00 1 d .
H(1) H 0.4720 0.0644 0.3331 0.039 Uiso 1.00 1 c R
H(2) H 0.5580 0.0324 0.2581 0.039 Uiso 1.00 1 c R
H(3) H 0.5569 -0.2101 0.3293 0.033 Uiso 1.00 1 c R
H(4) H 0.5222 -0.1578 0.2334 0.033 Uiso 1.00 1 c R
H(5) H 0.1763 -0.1638 0.2102 0.027 Uiso 1.00 1 c R
H(6) H 0.1751 0.0202 0.0378 0.039 Uiso 1.00 1 c R
H(7) H 0.1659 0.1220 0.0701 0.039 Uiso 1.00 1 c R
H(8) H 0.0852 -0.0268 0.1464 0.039 Uiso 1.00 1 c R
H(9) H 0.1375 0.0599 0.2084 0.039 Uiso 1.00 1 c R
H(12) H 0.2396 -0.1170 0.3816 0.036 Uiso 1.00 1 c R
H(13) H 0.2100 -0.1241 0.5302 0.044 Uiso 1.00 1 c R
H(14) H 0.3313 -0.2639 0.6218 0.049 Uiso 1.00 1 c R
H(15) H 0.4466 -0.3540 0.5463 0.050 Uiso 1.00 1 c R
H(16) H 0.4746 -0.3310 0.4077 0.041 Uiso 1.00 1 c R
H(17) H 0.2192 -0.3956 0.0822 0.047 Uiso 1.00 1 c R
H(18) H 0.1476 -0.4485 0.1549 0.047 Uiso 1.00 1 c R
H(19) H 0.2956 -0.4515 0.1735 0.047 Uiso 1.00 1 c R
H(20) H 0.4297 -0.1235 0.0881 0.032 Uiso 1.00 1 c R
H(21) H 0.3901 -0.1450 -0.0754 0.034 Uiso 1.00 1 c R
H(22) H 0.0153 -0.2087 -0.1049 0.033 Uiso 1.00 1 c R
H(23) H 0.0541 -0.1941 0.0622 0.031 Uiso 1.00 1 c R
H(10) H 0.6168 -0.1174 0.4797 0.048 Uiso 1.00 1 c R
H(11) H 0.5928 -0.0105 0.4728 0.048 Uiso 1.00 1 c R

loop_
_atom_site_aniso_label
_atom_site_aniso_U_11
_atom_site_aniso_U_22
_atom_site_aniso_U_33
_atom_site_aniso_U_12
_atom_site_aniso_U_13
_atom_site_aniso_U_23
O(2) 0.0267(9) 0.0263(8) 0.0325(9) -0.0033(7) 0.0153(7) -0.0061(7)
O(3) 0.0413(11) 0.0336(10) 0.0474(12) -0.0027(8) 0.0231(9) 0.0074(9)
O(1) 0.0289(9) 0.0341(10) 0.0401(10) 0.0012(7) 0.0181(8) -0.0062(8)
N(1) 0.0253(10) 0.0246(10) 0.0311(10) -0.0007(8) 0.0144(8) -0.0015(8)
N(2) 0.0256(10) 0.0277(10) 0.0304(11) -0.0029(8) 0.0123(8) 0.0005(8)
C(21) 0.0335(13) 0.0271(12) 0.0246(12) 0.0024(10) 0.0127(10) 0.0002(9)
C(4) 0.0214(11) 0.0255(11) 0.0240(11) -0.0004(9) 0.0104(9) -0.0014(9)
F(1) 0.181(3) 0.0762(16) 0.0350(11) -0.0611(18) 0.0460(15) -0.0068(10)
C(18) 0.0234(11) 0.0230(11) 0.0239(11) 0.0018(9) 0.0097(9) 0.0010(9)
C(19) 0.0221(11) 0.0291(12) 0.0286(12) -0.0010(9) 0.0115(9) -0.0010(10)
C(7) 0.0332(13) 0.0308(13) 0.0345(13) 0.0055(11) 0.0127(11) 0.0058(11)
C(3) 0.0201(11) 0.0321(13) 0.0302(12) -0.0002(9) 0.0108(9) -0.0009(10)
C(23) 0.0228(11) 0.0276(12) 0.0264(11) -0.0000(9) 0.0104(9) 0.0014(9)
C(2) 0.0228(12) 0.0339(13) 0.0349(13) -0.0033(10) 0.0108(10) -0.0027(11)
C(22) 0.0251(12) 0.0293(12) 0.0271(12) -0.0010(10) 0.0075(10) -0.0018(10)
C(6) 0.0333(13) 0.0257(12) 0.0354(13) 0.0001(10) 0.0168(11) -0.0006(10)
C(10) 0.0222(11) 0.0331(13) 0.0214(11) -0.0053(9) 0.0088(9) -0.0026(9)
C(5) 0.0192(10) 0.0252(11) 0.0232(11) -0.0000(8) 0.0088(9) -0.0015(9)
C(1) 0.0306(13) 0.0311(13) 0.0367(14) -0.0050(10) 0.0099(11) -0.0030(11)
C(11) 0.0281(13) 0.0339(14) 0.0280(12) -0.0033(10) 0.0118(10) -0.0026(10)
C(20) 0.0274(12) 0.0275(12) 0.0299(12) 0.0002(9) 0.0162(10) -0.0009(10)
C(16) 0.0241(11) 0.0278(12) 0.0235(11) 0.0009(9) 0.0120(9) 0.0021(9)
C(8) 0.0298(13) 0.0298(13) 0.0384(14) 0.0052(10) 0.0173(11) 0.0027(11)
F(2) 0.0561(16) 0.426(7) 0.0267(11) -0.005(2) 0.0047(11) -0.030(2)
C(9) 0.0371(15) 0.0432(17) 0.0387(15) -0.0031(13) 0.0059(13) -0.0032(13)
C(17) 0.0389(15) 0.0320(14) 0.0453(16) -0.0036(11) 0.0190(13) -0.0123(12)
C(12) 0.0346(14) 0.0449(16) 0.0294(13) -0.0069(12) 0.0165(11) -0.0082(11)
C(24) 0.0393(15) 0.0445(16) 0.0275(13) -0.0022(12) 0.0142(12) -0.0043(11)
C(15) 0.0340(14) 0.0411(15) 0.0275(13) 0.0041(11) 0.0120(11) 0.0029(11)
C(13) 0.0425(16) 0.0582(19) 0.0226(12) -0.0081(14) 0.0141(11) -0.0027(12)
F(3) 0.278(4) 0.0537(15) 0.0530(14) 0.027(2) 0.089(2) -0.0009(11)
C(14) 0.0442(17) 0.0520(18) 0.0290(14) 0.0054(14) 0.0108(12) 0.0093(13)

loop_
_atom_type_symbol
_atom_type_description
_atom_type_scat_dispersion_real
_atom_type_scat_dispersion_imag
_atom_type_scat_source
C C 0.003 0.002
;
International Tables for Crystallography
(1992, Vol. C, Tables 4.2.6.8 and 6.1.1.4)
;
H H 0.000 0.000
;
International Tables for Crystallography
(1992, Vol. C, Table 6.1.1.4)
;
F F 0.017 0.010
;
International Tables for Crystallography
(1992, Vol. C, Tables 4.2.6.8 and 6.1.1.4)
;
N N 0.006 0.003
;
International Tables for Crystallography
(1992, Vol. C, Tables 4.2.6.8 and 6.1.1.4)
;
O O 0.011 0.006
;
International Tables for Crystallography
(1992, Vol. C, Tables 4.2.6.8 and 6.1.1.4)
;

loop_
_geom_angle_atom_site_label_1
_geom_angle_atom_site_label_2
_geom_angle_atom_site_label_3
_geom_angle
_geom_angle_publ_flag
C(16) O(2) C(17) 115.9(2) yes
N(2) N(1) C(5) 111.3(2) yes
N(2) N(1) C(8) 103.18(19) yes
C(5) N(1) C(8) 112.13(17) yes
N(1) N(2) C(6) 114.13(19) yes
N(1) N(2) C(1) 118.1(2) yes
C(6) N(2) C(1) 123.4(2) yes
C(22) C(21) C(20) 120.9(2) yes
C(22) C(21) C(24) 119.7(2) yes
C(20) C(21) C(24) 119.3(2) yes
C(3) C(4) C(10) 107.51(18) yes
C(3) C(4) C(5) 116.1(2) yes
C(3) C(4) C(16) 107.3(2) yes
C(10) C(4) C(5) 112.4(2) yes
C(10) C(4) C(16) 107.7(2) yes
C(5) C(4) C(16) 105.46(17) yes
C(19) C(18) C(23) 118.2(2) yes
C(19) C(18) C(5) 124.19(19) yes
C(23) C(18) C(5) 117.5(2) yes
C(18) C(19) C(20) 121.2(2) yes
C(6) C(7) C(8) 102.4(2) yes
C(4) C(3) C(2) 114.8(2) yes
C(18) C(23) C(22) 121.1(2) yes
C(3) C(2) C(1) 117.6(2) yes
C(3) C(2) C(9) 122.1(2) yes
C(1) C(2) C(9) 120.2(2) yes
C(21) C(22) C(23) 119.3(2) yes
O(3) C(6) N(2) 124.6(2) yes
O(3) C(6) C(7) 127.8(2) yes
N(2) C(6) C(7) 107.5(2) yes
C(4) C(10) C(11) 123.8(2) yes
C(4) C(10) C(15) 118.0(2) yes
C(11) C(10) C(15) 118.1(2) yes
N(1) C(5) C(4) 111.92(17) yes
N(1) C(5) C(18) 113.9(2) yes
C(4) C(5) C(18) 114.1(2) yes
N(2) C(1) C(2) 111.5(2) yes
C(10) C(11) C(12) 121.1(2) yes
C(21) C(20) C(19) 119.2(2) yes
O(2) C(16) O(1) 123.6(2) yes
O(2) C(16) C(4) 111.0(2) yes
O(1) C(16) C(4) 125.4(2) yes
N(1) C(8) C(7) 105.7(2) yes
C(11) C(12) C(13) 120.2(2) yes
C(21) C(24) F(1) 114.7(2) yes
C(21) C(24) F(2) 113.3(2) yes
C(21) C(24) F(3) 112.4(2) yes
F(1) C(24) F(2) 107.7(3) yes
F(1) C(24) F(3) 103.5(3) yes
F(2) C(24) F(3) 104.2(3) yes
C(10) C(15) C(14) 120.8(2) yes
C(12) C(13) C(14) 119.8(2) yes
C(15) C(14) C(13) 120.0(2) yes
C(18) C(19) H(20) 124.6 no
C(20) C(19) H(20) 114.1 no
C(6) C(7) H(6) 111.7 no
C(6) C(7) H(7) 108.0 no
C(8) C(7) H(6) 111.8 no
C(8) C(7) H(7) 113.5 no
H(6) C(7) H(7) 109.3 no
C(4) C(3) H(3) 100.9 no
C(4) C(3) H(4) 104.4 no
C(2) C(3) H(3) 113.4 no
C(2) C(3) H(4) 113.7 no
H(3) C(3) H(4) 108.7 no
C(18) C(23) H(23) 120.4 no
C(22) C(23) H(23) 118.5 no
C(21) C(22) H(22) 120.4 no
C(23) C(22) H(22) 120.1 no
N(1) C(5) H(5) 104.9 no
C(4) C(5) H(5) 106.7 no
C(18) C(5) H(5) 104.5 no
N(2) C(1) H(1) 105.0 no
N(2) C(1) H(2) 102.1 no
C(2) C(1) H(1) 111.1 no
C(2) C(1) H(2) 110.4 no
H(1) C(1) H(2) 116.3 no
C(10) C(11) H(12) 122.2 no
C(12) C(11) H(12) 116.6 no
C(21) C(20) H(21) 119.8 no
C(19) C(20) H(21) 120.8 no
N(1) C(8) H(8) 110.2 no
N(1) C(8) H(9) 110.2 no
C(7) C(8) H(8) 111.0 no
C(7) C(8) H(9) 110.2 no
H(8) C(8) H(9) 109.5 no
C(2) C(9) H(10) 123.4 no
C(2) C(9) H(11) 115.5 no
H(10) C(9) H(11) 120.5 no
O(2) C(17) H(17) 103.0 no
O(2) C(17) H(18) 107.2 no
O(2) C(17) H(19) 107.7 no
H(17) C(17) H(18) 110.5 no
H(17) C(17) H(19) 116.2 no
H(18) C(17) H(19) 111.5 no
C(11) C(12) H(13) 117.9 no
C(13) C(12) H(13) 121.7 no
C(10) C(15) H(16) 122.9 no
C(14) C(15) H(16) 115.6 no
C(12) C(13) H(14) 127.3 no
C(14) C(13) H(14) 112.9 no
C(15) C(14) H(15) 111.7 no
C(13) C(14) H(15) 128.3 no

loop_
_geom_bond_atom_site_label_1
_geom_bond_atom_site_label_2
_geom_bond_distance
_geom_bond_publ_flag
O(2) C(16) 1.343(3) yes
O(2) C(17) 1.445(3) yes
O(3) C(6) 1.220(3) yes
O(1) C(16) 1.205(3) yes
N(1) N(2) 1.433(3) yes
N(1) C(5) 1.495(3) yes
N(1) C(8) 1.493(3) yes
N(2) C(6) 1.361(3) yes
N(2) C(1) 1.457(3) yes
C(21) C(22) 1.391(4) yes
C(21) C(20) 1.386(3) yes
C(21) C(24) 1.494(3) yes
C(4) C(3) 1.561(3) yes
C(4) C(10) 1.539(3) yes
C(4) C(5) 1.563(3) yes
C(4) C(16) 1.539(3) yes
F(1) C(24) 1.289(4) yes
C(18) C(19) 1.404(4) yes
C(18) C(23) 1.396(3) yes
C(18) C(5) 1.527(3) yes
C(19) C(20) 1.388(3) yes
C(7) C(6) 1.520(3) yes
C(7) C(8) 1.529(4) yes
C(3) C(2) 1.500(3) yes
C(23) C(22) 1.389(3) yes
C(2) C(1) 1.502(3) yes
C(2) C(9) 1.324(3) yes
C(10) C(11) 1.385(4) yes
C(10) C(15) 1.398(3) yes
C(11) C(12) 1.395(4) yes
F(2) C(24) 1.270(3) yes
C(12) C(13) 1.373(4) yes
C(24) F(3) 1.307(4) yes
C(15) C(14) 1.392(4) yes
C(13) C(14) 1.386(5) yes
C(7) H(6) 0.845 no
C(7) H(7) 1.064 no
C(3) H(3) 0.932 no
C(3) H(4) 0.948 no
C(5) H(5) 1.029 no
C(1) H(1) 0.997 no
C(1) H(2) 1.020 no
C(11) H(12) 0.773 no
C(8) H(8) 0.950 no
C(8) H(9) 0.950 no
C(17) H(17) 0.999 no
C(17) H(18) 1.052 no
C(17) H(19) 0.833 no
C(12) H(13) 1.121 no
C(15) H(16) 1.012 no
C(13) H(14) 0.981 no
C(14) H(15) 0.873 no

loop_
_geom_contact_atom_site_label_1
_geom_contact_atom_site_label_2
_geom_contact_distance
_geom_contact_site_symmetry_2
O(2) C(3) 3.305(3) 44504
O(3) C(21) 3.485(3) 55502
O(3) C(22) 3.042(3) 55502
O(3) C(20) 3.304(3) 65503
O(3) C(17) 3.528(3) 55502
O(3) F(3) 3.346(4) 55502
O(1) C(23) 3.468(3) 54504
O(1) C(5) 3.404(3) 54504
N(2) F(3) 3.521(3) 55502
C(21) O(3) 3.485(3) 54502
F(1) C(17) 3.377(3) 55502
C(7) F(3) 3.260(3) 55502
C(3) O(2) 3.305(3) 54504
C(23) O(1) 3.468(3) 44504
C(22) O(3) 3.042(3) 54502
C(6) F(3) 3.107(4) 55502
C(5) O(1) 3.404(3) 44504
C(20) O(3) 3.304(3) 65503
C(8) F(3) 3.464(3) 55502
F(2) C(13) 3.177(3) 44404
F(2) C(14) 3.160(3) 44404
C(9) C(9) 3.564(5) 65603
C(17) O(3) 3.528(3) 54502
C(17) F(1) 3.377(3) 54502
C(13) F(2) 3.177(3) 54604
F(3) O(3) 3.346(4) 54502
F(3) N(2) 3.521(3) 54502
F(3) C(7) 3.260(3) 54502
F(3) C(6) 3.107(4) 54502
F(3) C(8) 3.464(3) 54502
C(14) F(2) 3.160(3) 54604
O(2) H(3) 3.256 44504
O(2) H(4) 2.673 44504
O(2) H(20) 3.464 44504
O(2) H(23) 3.210 .
O(3) H(17) 2.641 55502
O(3) H(18) 3.234 54504
O(3) H(20) 3.250 .
O(3) H(21) 2.336 65503
O(3) H(22) 2.872 55502
O(1) H(5) 2.412 54504
O(1) H(8) 2.811 54504
O(1) H(12) 3.526 54504
O(1) H(20) 3.332 .
O(1) H(23) 2.577 54504
N(1) H(20) 3.323 .
N(1) H(23) 3.588 .
N(2) H(18) 3.420 54504
N(2) H(20) 2.752 .
C(21) H(7) 3.236 54502
C(21) H(19) 3.445 55502
C(21) H(20) 3.235 .
C(21) H(21) 2.074 .
C(21) H(22) 2.052 .
C(21) H(23) 3.281 .
C(4) H(20) 3.151 .
C(4) H(10) 3.572 .
F(1) H(2) 2.787 65503
F(1) H(13) 3.143 55401
F(1) H(14) 3.146 55401
F(1) H(15) 3.553 44404
F(1) H(18) 3.093 55502
F(1) H(19) 2.861 55502
F(1) H(21) 2.620 .
C(18) H(20) 2.115 .
C(18) H(21) 3.339 .
C(18) H(22) 3.290 .
C(18) H(23) 2.074 .
C(19) H(18) 3.475 54504
C(19) H(20) 0.974 .
C(19) H(21) 2.086 .
C(19) H(23) 3.299 .
C(19) H(23) 3.288 54504
C(7) H(17) 2.980 55502
C(7) H(22) 3.321 55503
C(7) H(23) 3.590 55503
C(3) H(5) 3.569 54504
C(3) H(18) 3.303 54504
C(3) H(20) 2.907 .
C(3) H(10) 2.656 .
C(3) H(11) 3.293 .
C(23) H(7) 3.203 55503
C(23) H(20) 3.313 .
C(23) H(21) 3.584 44504
C(23) H(22) 2.047 .
C(23) H(23) 0.983 .
C(2) H(18) 3.447 54504
C(2) H(10) 1.944 .
C(2) H(11) 1.924 .
C(2) H(11) 3.498 65603
C(22) H(7) 3.080 55503
C(22) H(9) 3.408 55503
C(22) H(21) 3.316 .
C(22) H(21) 3.250 44504
C(22) H(22) 0.960 .
C(22) H(23) 2.050 .
C(6) H(17) 3.041 55502
C(6) H(20) 2.905 .
C(6) H(21) 3.513 65503
C(10) H(3) 3.228 44504
C(10) H(10) 3.239 .
C(5) H(20) 2.852 .
C(5) H(23) 2.649 .
C(1) H(18) 3.151 54504
C(1) H(20) 3.478 .
C(1) H(10) 3.263 .
C(1) H(11) 2.531 .
C(11) H(3) 2.965 44504
C(11) H(16) 3.278 44504
C(11) H(11) 3.120 65603
C(20) H(7) 3.304 54502
C(20) H(18) 3.428 55502
C(20) H(19) 3.476 55502
C(20) H(20) 1.995 .
C(20) H(21) 1.001 .
C(20) H(22) 3.282 .
C(20) H(22) 3.251 54504
C(20) H(23) 3.400 54504
C(16) H(5) 3.517 54504
C(16) H(20) 3.349 .
C(16) H(23) 3.560 54504
C(8) H(22) 3.395 55503
C(8) H(23) 3.411 .
F(2) H(9) 3.110 55503
F(2) H(14) 2.608 44404
F(2) H(15) 2.802 44404
F(2) H(22) 2.410 .
C(9) H(1) 3.520 65603
C(9) H(13) 3.494 65603
C(9) H(10) 0.871 .
C(9) H(11) 0.939 .
C(9) H(11) 2.900 65603
C(17) H(2) 3.283 44504
C(17) H(4) 3.122 44504
C(17) H(6) 3.315 54502
C(17) H(20) 3.214 44504
C(17) H(21) 3.596 54502
C(12) H(1) 3.532 65603
C(12) H(3) 3.258 44504
C(12) H(16) 3.046 44504
C(12) H(10) 3.383 44504
C(12) H(11) 3.088 65603
C(24) H(7) 3.527 54502
C(24) H(14) 3.568 55401
C(24) H(19) 3.512 55502
C(24) H(21) 2.652 .
C(24) H(22) 2.661 .
C(15) H(13) 3.397 54504
C(15) H(10) 3.325 .
C(13) H(1) 3.516 65603
C(13) H(10) 2.967 44504
F(3) H(1) 3.245 54502
F(3) H(7) 2.781 54502
F(3) H(9) 2.913 54502
F(3) H(14) 2.793 55401
F(3) H(21) 3.035 .
F(3) H(22) 3.405 .
F(3) H(22) 3.219 54504
C(14) H(13) 3.491 54504
C(14) H(10) 3.192 44504
H(1) C(9) 3.520 65603
H(1) C(12) 3.532 65603
H(1) C(13) 3.516 65603
H(1) F(3) 3.245 55502
H(1) H(13) 3.546 65603
H(1) H(14) 3.550 65603
H(1) H(10) 3.454 .
H(1) H(10) 3.254 65603
H(1) H(11) 2.321 .
H(1) H(11) 3.214 65603
H(2) F(1) 2.787 65503
H(2) C(17) 3.283 54504
H(2) H(13) 3.585 65603
H(2) H(18) 2.371 54504
H(2) H(19) 3.420 54504
H(2) H(20) 3.325 .
H(2) H(21) 3.315 65503
H(2) H(11) 3.086 .
H(3) O(2) 3.256 54504
H(3) C(10) 3.228 54504
H(3) C(11) 2.965 54504
H(3) C(12) 3.258 54504
H(3) H(5) 3.078 54504
H(3) H(12) 3.155 54504
H(3) H(20) 3.574 .
H(3) H(10) 2.477 .
H(3) H(11) 3.520 .
H(4) O(2) 2.673 54504
H(4) C(17) 3.122 54504
H(4) H(5) 3.168 54504
H(4) H(18) 2.561 54504
H(4) H(20) 2.098 .
H(4) H(23) 3.387 54504
H(4) H(10) 3.454 .
H(5) O(1) 2.412 44504
H(5) C(3) 3.569 44504
H(5) C(16) 3.517 44504
H(5) H(3) 3.078 44504
H(5) H(4) 3.168 44504
H(5) H(23) 2.197 .
H(6) C(17) 3.315 55502
H(6) H(8) 3.253 55503
H(6) H(17) 2.673 55502
H(6) H(19) 3.212 55502
H(6) H(20) 3.382 .
H(6) H(23) 3.445 .
H(6) H(23) 3.542 55503
H(7) C(21) 3.236 55502
H(7) C(23) 3.203 55503
H(7) C(22) 3.080 55503
H(7) C(20) 3.304 55502
H(7) C(24) 3.527 55502
H(7) F(3) 2.781 55502
H(7) H(17) 2.879 55502
H(7) H(21) 3.445 55502
H(7) H(22) 2.536 55503
H(7) H(23) 2.782 55503
H(8) O(1) 2.811 44504
H(8) H(6) 3.253 55503
H(8) H(19) 3.337 44504
H(8) H(22) 3.586 55503
H(8) H(23) 2.693 .
H(9) C(22) 3.408 55503
H(9) F(2) 3.110 55503
H(9) F(3) 2.913 55502
H(9) H(14) 3.496 55602
H(9) H(22) 2.859 55503
H(12) O(1) 3.526 44504
H(12) H(3) 3.155 44504
H(12) H(16) 3.141 44504
H(12) H(11) 2.979 65603
H(13) F(1) 3.143 55601
H(13) C(9) 3.494 65603
H(13) C(15) 3.397 44504
H(13) C(14) 3.491 44504
H(13) H(1) 3.546 65603
H(13) H(2) 3.585 65603
H(13) H(15) 2.990 44504
H(13) H(16) 2.723 44504
H(13) H(11) 2.927 65603
H(14) F(1) 3.146 55601
H(14) F(2) 2.608 54604
H(14) C(24) 3.568 55601
H(14) F(3) 2.793 55601
H(14) H(1) 3.550 65603
H(14) H(9) 3.496 54602
H(14) H(10) 3.124 44504
H(15) F(1) 3.553 54604
H(15) F(2) 2.802 54604
H(15) H(13) 2.990 54504
H(15) H(10) 3.470 44504
H(16) C(11) 3.278 54504
H(16) C(12) 3.046 54504
H(16) H(12) 3.141 54504
H(16) H(13) 2.723 54504
H(16) H(10) 3.483 .
H(17) O(3) 2.641 54502
H(17) C(7) 2.980 54502
H(17) C(6) 3.041 54502
H(17) H(6) 2.673 54502
H(17) H(7) 2.879 54502
H(17) H(20) 3.218 44504
H(17) H(23) 3.406 .
H(18) O(3) 3.234 44504
H(18) N(2) 3.420 44504
H(18) F(1) 3.093 54502
H(18) C(19) 3.475 44504
H(18) C(3) 3.303 44504
H(18) C(2) 3.447 44504
H(18) C(1) 3.151 44504
H(18) C(20) 3.428 54502
H(18) H(2) 2.371 44504
H(18) H(4) 2.561 44504
H(18) H(20) 2.513 44504
H(18) H(21) 3.057 54502
H(19) C(21) 3.445 54502
H(19) F(1) 2.861 54502
H(19) C(20) 3.476 54502
H(19) C(24) 3.512 54502
H(19) H(2) 3.420 44504
H(19) H(6) 3.212 54502
H(19) H(8) 3.337 54504
H(19) H(21) 3.504 54502
H(20) O(2) 3.464 54504
H(20) O(3) 3.250 .
H(20) O(1) 3.332 .
H(20) N(1) 3.323 .
H(20) N(2) 2.752 .
H(20) C(21) 3.235 .
H(20) C(4) 3.151 .
H(20) C(18) 2.115 .
H(20) C(19) 0.974 .
H(20) C(3) 2.907 .
H(20) C(23) 3.313 .
H(20) C(6) 2.905 .
H(20) C(5) 2.852 .
H(20) C(1) 3.478 .
H(20) C(20) 1.995 .
H(20) C(16) 3.349 .
H(20) C(17) 3.214 54504
H(20) H(2) 3.325 .
H(20) H(3) 3.574 .
H(20) H(4) 2.098 .
H(20) H(6) 3.382 .
H(20) H(17) 3.218 54504
H(20) H(18) 2.513 54504
H(20) H(21) 2.301 .
H(20) H(23) 3.055 54504
H(21) O(3) 2.336 65503
H(21) C(21) 2.074 .
H(21) F(1) 2.620 .
H(21) C(18) 3.339 .
H(21) C(19) 2.086 .
H(21) C(23) 3.584 54504
H(21) C(22) 3.316 .
H(21) C(22) 3.250 54504
H(21) C(6) 3.513 65503
H(21) C(20) 1.001 .
H(21) C(17) 3.596 55502
H(21) C(24) 2.652 .
H(21) F(3) 3.035 .
H(21) H(2) 3.315 65503
H(21) H(7) 3.445 54502
H(21) H(18) 3.057 55502
H(21) H(19) 3.504 55502
H(21) H(20) 2.301 .
H(21) H(22) 2.637 54504
H(21) H(23) 3.234 54504
H(22) O(3) 2.872 54502
H(22) C(21) 2.052 .
H(22) C(18) 3.290 .
H(22) C(7) 3.321 55503
H(22) C(23) 2.047 .
H(22) C(22) 0.960 .
H(22) C(20) 3.282 .
H(22) C(20) 3.251 44504
H(22) C(8) 3.395 55503
H(22) F(2) 2.410 .
H(22) C(24) 2.661 .
H(22) F(3) 3.405 .
H(22) F(3) 3.219 44504
H(22) H(7) 2.536 55503
H(22) H(8) 3.586 55503
H(22) H(9) 2.859 55503
H(22) H(21) 2.637 44504
H(22) H(23) 2.342 .
H(23) O(2) 3.210 .
H(23) O(1) 2.577 44504
H(23) N(1) 3.588 .
H(23) C(21) 3.281 .
H(23) C(18) 2.074 .
H(23) C(19) 3.299 .
H(23) C(19) 3.288 44504
H(23) C(7) 3.590 55503
H(23) C(23) 0.983 .
H(23) C(22) 2.050 .
H(23) C(5) 2.649 .
H(23) C(20) 3.400 44504
H(23) C(16) 3.560 44504
H(23) C(8) 3.411 .
H(23) H(4) 3.387 44504
H(23) H(5) 2.197 .
H(23) H(6) 3.445 .
H(23) H(6) 3.542 55503
H(23) H(7) 2.782 55503
H(23) H(8) 2.693 .
H(23) H(17) 3.406 .
H(23) H(20) 3.055 44504
H(23) H(21) 3.234 44504
H(23) H(22) 2.342 .
H(10) C(4) 3.572 .
H(10) C(3) 2.656 .
H(10) C(2) 1.944 .
H(10) C(10) 3.239 .
H(10) C(1) 3.263 .
H(10) C(9) 0.871 .
H(10) C(12) 3.383 54504
H(10) C(15) 3.325 .
H(10) C(13) 2.967 54504
H(10) C(14) 3.192 54504
H(10) H(1) 3.454 .
H(10) H(1) 3.254 65603
H(10) H(3) 2.477 .
H(10) H(4) 3.454 .
H(10) H(14) 3.124 54504
H(10) H(15) 3.470 54504
H(10) H(16) 3.483 .
H(10) H(11) 1.572 .
H(10) H(11) 3.195 65603
H(11) C(3) 3.293 .
H(11) C(2) 1.924 .
H(11) C(2) 3.498 65603
H(11) C(1) 2.531 .
H(11) C(11) 3.120 65603
H(11) C(9) 0.939 .
H(11) C(9) 2.900 65603
H(11) C(12) 3.088 65603
H(11) H(1) 2.321 .
H(11) H(1) 3.214 65603
H(11) H(2) 3.086 .
H(11) H(3) 3.520 .
H(11) H(12) 2.979 65603
H(11) H(13) 2.927 65603
H(11) H(10) 1.572 .
H(11) H(10) 3.195 65603
H(11) H(11) 2.425 65603

loop_
_geom_torsion_atom_site_label_1
_geom_torsion_atom_site_label_2
_geom_torsion_atom_site_label_3
_geom_torsion_atom_site_label_4
_geom_torsion
C(17) O(2) C(16) O(1) -4.5(3)
C(17) O(2) C(16) C(4) 174.2(2)
N(2) N(1) C(5) C(4) 71.7(2)
N(2) N(1) C(5) C(18) -59.5(2)
C(5) N(1) N(2) C(6) 102.7(2)
C(5) N(1) N(2) C(1) -99.9(2)
N(2) N(1) C(8) C(7) 25.8(2)
C(8) N(1) N(2) C(6) -17.8(2)
C(8) N(1) N(2) C(1) 139.7(2)
C(5) N(1) C(8) C(7) -94.1(2)
C(8) N(1) C(5) C(4) -173.3(2)
C(8) N(1) C(5) C(18) 55.5(2)
N(1) N(2) C(6) O(3) 179.97(19)
N(1) N(2) C(6) C(7) 2.0(3)
N(1) N(2) C(1) C(2) 48.8(3)
C(6) N(2) C(1) C(2) -156.0(2)
C(1) N(2) C(6) O(3) 23.9(4)
C(1) N(2) C(6) C(7) -154.1(2)
C(22) C(21) C(20) C(19) -0.4(3)
C(20) C(21) C(22) C(23) 1.2(3)
C(22) C(21) C(24) F(1) 141.2(3)
C(22) C(21) C(24) F(2) 17.0(4)
C(22) C(21) C(24) F(3) -100.8(3)
C(24) C(21) C(22) C(23) 179.2(2)
C(20) C(21) C(24) F(1) -40.7(3)
C(20) C(21) C(24) F(2) -165.0(3)
C(20) C(21) C(24) F(3) 77.2(3)
C(24) C(21) C(20) C(19) -178.4(2)
C(3) C(4) C(10) C(11) 103.8(2)
C(3) C(4) C(10) C(15) -72.0(2)
C(10) C(4) C(3) C(2) -61.0(2)
C(3) C(4) C(5) N(1) -49.5(3)
C(3) C(4) C(5) C(18) 81.6(2)
C(5) C(4) C(3) C(2) 65.8(2)
C(3) C(4) C(16) O(2) 176.73(19)
C(3) C(4) C(16) O(1) -4.6(3)
C(16) C(4) C(3) C(2) -176.6(2)
C(10) C(4) C(5) N(1) 74.8(2)
C(10) C(4) C(5) C(18) -154.1(2)
C(5) C(4) C(10) C(11) -25.1(3)
C(5) C(4) C(10) C(15) 159.1(2)
C(10) C(4) C(16) O(2) 61.3(2)
C(10) C(4) C(16) O(1) -120.1(2)
C(16) C(4) C(10) C(11) -140.8(2)
C(16) C(4) C(10) C(15) 43.3(2)
C(5) C(4) C(16) O(2) -58.9(2)
C(5) C(4) C(16) O(1) 119.7(2)
C(16) C(4) C(5) N(1) -168.1(2)
C(16) C(4) C(5) C(18) -37.0(2)
C(19) C(18) C(23) C(22) -0.8(3)
C(23) C(18) C(19) C(20) 1.6(3)
C(19) C(18) C(5) N(1) 71.7(2)
C(19) C(18) C(5) C(4) -58.4(3)
C(5) C(18) C(19) C(20) -175.5(2)
C(23) C(18) C(5) N(1) -105.4(2)
C(23) C(18) C(5) C(4) 124.4(2)
C(5) C(18) C(23) C(22) 176.6(2)
C(18) C(19) C(20) C(21) -1.1(3)
C(6) C(7) C(8) N(1) -24.6(2)
C(8) C(7) C(6) O(3) -163.6(2)
C(8) C(7) C(6) N(2) 14.3(2)
C(4) C(3) C(2) C(1) -82.6(3)
C(4) C(3) C(2) C(9) 100.0(3)
C(18) C(23) C(22) C(21) -0.6(3)
C(3) C(2) C(1) N(2) 35.1(3)
C(9) C(2) C(1) N(2) -147.5(3)
C(4) C(10) C(11) C(12) -174.5(2)
C(4) C(10) C(15) C(14) 174.7(2)
C(11) C(10) C(15) C(14) -1.3(3)
C(15) C(10) C(11) C(12) 1.3(3)
C(10) C(11) C(12) C(13) -0.7(4)
C(11) C(12) C(13) C(14) 0.0(3)
C(10) C(15) C(14) C(13) 0.8(4)
C(12) C(13) C(14) C(15) -0.1(3)
